data_7019268
loop_
_publ_author_name
'Gr\"uner, Bohum\'ir'
'Svec, Petr'
'S\'icha, V\'aclav'
'Pad\<elkov\'a, Zde\<nka'

_publ_section_title
;
 Direct and facile synthesis of carbon substituted alkylhydroxy
 derivatives of cobalt bis(1,2-dicarbollide), versatile building blocks
 for synthetic purposes.
;
_journal_issue 25
_journal_name_full 'Dalton transactions (Cambridge, England : 2003)'
_journal_page_first 7498
_journal_page_last 7512
_journal_paper_doi 10.1039/c2dt30128h
_journal_volume 41
_journal_year 2012
_chemical_formula_moiety 'C6 H26 B18 Co Cs O2'
_chemical_formula_sum 'C6 H26 B18 Co Cs O2'
_chemical_formula_weight 516.69
_chemical_name_systematic
;
?
;
_space_group_IT_number 15
_symmetry_cell_setting monoclinic
_symmetry_space_group_name_Hall '-C 2yc'
_symmetry_space_group_name_H-M 'C 1 2/c 1'
_atom_sites_solution_hydrogens geom
_atom_sites_solution_primary direct
_atom_sites_solution_secondary difmap
_audit_creation_method SHELXL-97
_cell_angle_alpha 90.00
_cell_angle_beta 122.39(12)
_cell_angle_gamma 90.00
_cell_formula_units_Z 4
_cell_length_a 19.534(8)
_cell_length_b 7.441(6)
_cell_length_c 15.702(9)
_cell_measurement_reflns_used 9684
_cell_measurement_temperature 150(1)
_cell_measurement_theta_max 27.5
_cell_measurement_theta_min 1
_cell_volume 1927(3)
_computing_cell_refinement 'COLLECT and DENZO'
_computing_data_collection 'COLLECT (Hooft, 1998) and DENZO (Otwinowski & Minor, 1997)'
_computing_data_reduction 'COLLECT and DENZO'
_computing_molecular_graphics 'PLATON (Spek, 2003)'
_computing_publication_material 'SHELXL-97 (Sheldrick, 2008)'
_computing_structure_refinement 'SHELXL-97 (Sheldrick, 1997)'
_computing_structure_solution 'SIR92 (Altomare et al., 1994)'
_diffrn_ambient_temperature 150(1)
_diffrn_detector_area_resol_mean 9.091
_diffrn_measured_fraction_theta_full 0.988
_diffrn_measured_fraction_theta_max 0.988
_diffrn_measurement_device_type 'Bruker Nonius KappaCCD area detector'
_diffrn_measurement_method '\f and \w scans to fill the Ewald sphere'
_diffrn_radiation_monochromator graphite
_diffrn_radiation_source 'fine-focus sealed tube'
_diffrn_radiation_type MoK\a
_diffrn_radiation_wavelength 0.71073
_diffrn_reflns_av_R_equivalents 0.0407
_diffrn_reflns_av_sigmaI/netI 0.0234
_diffrn_reflns_limit_h_max 24
_diffrn_reflns_limit_h_min -20
_diffrn_reflns_limit_k_max 9
_diffrn_reflns_limit_k_min -8
_diffrn_reflns_limit_l_max 18
_diffrn_reflns_limit_l_min -19
_diffrn_reflns_number 9038
_diffrn_reflns_theta_full 26.37
_diffrn_reflns_theta_max 26.37
_diffrn_reflns_theta_min 4.18
_diffrn_standards_number 0
_exptl_absorpt_coefficient_mu 2.752
_exptl_absorpt_correction_T_max 0.731
_exptl_absorpt_correction_T_min 0.484
_exptl_absorpt_correction_type integration
_exptl_absorpt_process_details
;
Gaussian integration (Coppens, 1970)
;
_exptl_crystal_colour red
_exptl_crystal_density_diffrn 1.781
_exptl_crystal_density_method 'not measured'
_exptl_crystal_description block
_exptl_crystal_F_000 1000
_exptl_crystal_size_max 0.45
_exptl_crystal_size_mid 0.172
_exptl_crystal_size_min 0.17
_refine_diff_density_max 0.315
_refine_diff_density_min -0.373
_refine_diff_density_rms 0.063
_refine_ls_extinction_method none
_refine_ls_goodness_of_fit_ref 1.138
_refine_ls_hydrogen_treatment mixed
_refine_ls_matrix_type full
_refine_ls_number_parameters 136
_refine_ls_number_reflns 1952
_refine_ls_number_restraints 0
_refine_ls_restrained_S_all 1.138
_refine_ls_R_factor_all 0.0267
_refine_ls_R_factor_gt 0.0227
_refine_ls_shift/su_max 0.001
_refine_ls_shift/su_mean 0.000
_refine_ls_structure_factor_coef Fsqd
_refine_ls_weighting_details 'calc w=1/[\s^2^(Fo^2^)+(0.0186P)^2^+2.9572P] where P=(Fo^2^+2Fc^2^)/3'
_refine_ls_weighting_scheme calc
_refine_ls_wR_factor_gt 0.0522
_refine_ls_wR_factor_ref 0.0540
_reflns_number_gt 1800
_reflns_number_total 1952
_reflns_threshold_expression >2\s(I)
_cod_data_source_file c2dt30128h.txt
_cod_data_source_block Cs_5
_cod_original_cell_volume 1927(2)
_cod_original_sg_symbol_H-M 'C2 /c'
_cod_database_code 7019268

loop_
_symmetry_equiv_pos_as_xyz
'x, y, z'
'-x, y, -z+1/2'
'x+1/2, y+1/2, z'
'-x+1/2, y+1/2, -z+1/2'
'-x, -y, -z'
'x, -y, z-1/2'
'-x+1/2, -y+1/2, -z'
'x+1/2, -y+1/2, z-1/2'

loop_
_atom_site_label
_atom_site_type_symbol
_atom_site_fract_x
_atom_site_fract_y
_atom_site_fract_z
_atom_site_U_iso_or_equiv
_atom_site_adp_type
_atom_site_occupancy
_atom_site_symmetry_multiplicity
_atom_site_calc_flag
_atom_site_refinement_flags
Co3 Co 0.0000 -0.05553(5) 0.2500 0.00976(9) Uani 1 2 d S
Cs1 Cs -0.01434(3) 0.47122(7) 0.49089(5) 0.03001(15) Uani 0.50 1 d P
B11 B 0.13389(12) 0.0515(3) 0.18795(16) 0.0149(4) Uani 1 1 d .
H11 H 0.1397 0.1270 0.1319 0.018 Uiso 1 1 d R
C1 C 0.11460(10) 0.0579(2) 0.34944(13) 0.0121(4) Uani 1 1 d .
B8 B 0.06838(12) -0.2582(3) 0.23396(15) 0.0137(4) Uani 1 1 d .
H8 H 0.0361 -0.3873 0.2091 0.016 Uiso 1 1 d R
C13 C 0.11937(11) 0.1895(3) 0.42795(13) 0.0157(4) Uani 1 1 d .
H13A H 0.0967 0.1322 0.4630 0.019 Uiso 1 1 d R
H13B H 0.1760 0.2148 0.4773 0.019 Uiso 1 1 d R
B5 B 0.20324(12) -0.0551(3) 0.39247(16) 0.0144(4) Uani 1 1 d .
H5 H 0.2552 -0.0503 0.4709 0.017 Uiso 1 1 d R
B10 B 0.21672(12) -0.0659(3) 0.28963(16) 0.0155(4) Uani 1 1 d .
H10 H 0.2781 -0.0710 0.3002 0.019 Uiso 1 1 calc R
B9 B 0.17586(12) -0.2528(3) 0.31948(15) 0.0145(4) Uani 1 1 d .
H9 H 0.2101 -0.3787 0.3498 0.017 Uiso 1 1 d R
B4 B 0.11151(12) -0.1702(3) 0.35970(15) 0.0135(4) Uani 1 1 d .
H4 H 0.1062 -0.2399 0.4177 0.016 Uiso 1 1 d R
B7 B 0.04281(12) -0.0663(3) 0.15372(15) 0.0141(4) Uani 1 1 d .
H7 H -0.0079 -0.0671 0.0744 0.017 Uiso 1 1 d R
B6 B 0.17855(12) 0.1314(3) 0.31182(15) 0.0148(4) Uani 1 1 d .
H6 H 0.2132 0.2578 0.3359 0.018 Uiso 1 1 d R
O1 O 0.07789(9) 0.3542(2) 0.38678(11) 0.0213(3) Uani 1 1 d .
C2 C 0.07443(10) 0.1152(3) 0.23266(13) 0.0130(4) Uani 1 1 d .
H2 H 0.0414 0.2431 0.2054 0.016 Uiso 1 1 d R
B12 B 0.13292(12) -0.1851(3) 0.19174(16) 0.0150(4) Uani 1 1 d .
H12 H 0.1395 -0.2662 0.1380 0.018 Uiso 1 1 d R
H199 H 0.104(2) 0.419(5) 0.376(2) 0.048(10) Uiso 1 1 d .

loop_
_atom_site_aniso_label
_atom_site_aniso_U_11
_atom_site_aniso_U_22
_atom_site_aniso_U_33
_atom_site_aniso_U_23
_atom_site_aniso_U_13
_atom_site_aniso_U_12
Co3 0.00968(16) 0.01096(18) 0.00881(16) 0.000 0.00507(13) 0.000
Cs1 0.0434(4) 0.0312(4) 0.0217(2) 0.0111(2) 0.0216(3) 0.0221(2)
B11 0.0146(9) 0.0167(11) 0.0161(10) -0.0001(8) 0.0099(8) -0.0009(8)
C1 0.0104(8) 0.0125(9) 0.0114(8) 0.0002(7) 0.0045(7) 0.0008(7)
B8 0.0143(9) 0.0135(10) 0.0152(9) -0.0009(8) 0.0092(8) 0.0007(8)
C13 0.0159(8) 0.0148(10) 0.0147(9) -0.0035(7) 0.0070(7) -0.0002(7)
B5 0.0127(9) 0.0147(10) 0.0149(9) 0.0004(8) 0.0067(8) 0.0015(8)
B10 0.0140(9) 0.0150(10) 0.0185(10) -0.0008(8) 0.0094(8) 0.0004(8)
B9 0.0139(9) 0.0143(11) 0.0149(9) 0.0002(8) 0.0075(8) 0.0017(8)
B4 0.0135(9) 0.0139(10) 0.0134(9) 0.0002(8) 0.0073(8) 0.0020(8)
B7 0.0131(9) 0.0169(11) 0.0122(9) -0.0001(8) 0.0067(8) -0.0011(8)
B6 0.0118(9) 0.0156(11) 0.0156(9) -0.0013(8) 0.0063(8) -0.0015(8)
O1 0.0232(7) 0.0133(7) 0.0271(7) -0.0029(6) 0.0133(6) 0.0019(6)
C2 0.0116(8) 0.0154(9) 0.0117(8) 0.0006(7) 0.0060(7) -0.0010(7)
B12 0.0152(9) 0.0167(11) 0.0160(9) -0.0020(8) 0.0103(8) -0.0013(8)

loop_
_atom_type_symbol
_atom_type_description
_atom_type_scat_dispersion_real
_atom_type_scat_dispersion_imag
_atom_type_scat_source
C C 0.0033 0.0016 'International Tables Vol C Tables 4.2.6.8 and 6.1.1.4'
H H 0.0000 0.0000 'International Tables Vol C Tables 4.2.6.8 and 6.1.1.4'
O O 0.0106 0.0060 'International Tables Vol C Tables 4.2.6.8 and 6.1.1.4'
B B 0.0013 0.0007 'International Tables Vol C Tables 4.2.6.8 and 6.1.1.4'
Co Co 0.3494 0.9721 'International Tables Vol C Tables 4.2.6.8 and 6.1.1.4'
Cs Cs -0.3680 2.1192 'International Tables Vol C Tables 4.2.6.8 and 6.1.1.4'

loop_
_exptl_crystal_face_index_h
_exptl_crystal_face_index_k
_exptl_crystal_face_index_l
_exptl_crystal_face_perp_dist
0 -1 0 0.026
0 1 0 0.086
-1 0 0 0.073
1 0 0 0.085
-1 0 1 0.106
1 0 -1 0.207
0 0 -1 0.205
1 0 1 0.101

loop_
_geom_angle_atom_site_label_1
_geom_angle_atom_site_label_2
_geom_angle_atom_site_label_3
_geom_angle
_geom_angle_site_symmetry_1
_geom_angle_site_symmetry_3
C2 Co3 C2 103.66(11) 2 .
C2 Co3 B7 48.76(8) 2 2
C2 Co3 B7 134.96(8) . 2
C2 Co3 B7 134.96(8) 2 .
C2 Co3 B7 48.76(8) . .
B7 Co3 B7 175.61(13) 2 .
C2 Co3 C1 101.58(7) 2 .
C2 Co3 C1 45.80(7) . .
B7 Co3 C1 99.09(7) 2 .
B7 Co3 C1 82.69(7) . .
C2 Co3 C1 45.80(7) 2 2
C2 Co3 C1 101.58(7) . 2
B7 Co3 C1 82.69(7) 2 2
B7 Co3 C1 99.09(7) . 2
C1 Co3 C1 132.64(10) . 2
C2 Co3 B4 82.15(8) 2 2
C2 Co3 B4 129.66(7) . 2
B7 Co3 B4 86.37(8) 2 2
B7 Co3 B4 91.85(8) . 2
C1 Co3 B4 174.54(7) . 2
C1 Co3 B4 47.97(8) 2 2
C2 Co3 B4 129.66(7) 2 .
C2 Co3 B4 82.15(8) . .
B7 Co3 B4 91.85(8) 2 .
B7 Co3 B4 86.37(8) . .
C1 Co3 B4 47.97(8) . .
C1 Co3 B4 174.54(7) 2 .
B4 Co3 B4 132.11(12) 2 .
C2 Co3 B8 83.60(8) 2 2
C2 Co3 B8 172.75(8) . 2
B7 Co3 B8 50.41(8) 2 2
B7 Co3 B8 125.64(9) . 2
C1 Co3 B8 133.35(7) . 2
C1 Co3 B8 83.43(7) 2 2
B4 Co3 B8 50.62(8) 2 2
B4 Co3 B8 93.23(8) . 2
C2 Co3 B8 172.75(8) 2 .
C2 Co3 B8 83.60(8) . .
B7 Co3 B8 125.64(9) 2 .
B7 Co3 B8 50.41(8) . .
C1 Co3 B8 83.43(7) . .
C1 Co3 B8 133.35(7) 2 .
B4 Co3 B8 93.23(8) 2 .
B4 Co3 B8 50.62(8) . .
B8 Co3 B8 89.15(12) 2 .
Cs1 Cs1 O1 89.28(12) 5_566 5_566
Cs1 Cs1 O1 78.98(12) 5_566 .
O1 Cs1 O1 168.255(13) 5_566 .
Cs1 Cs1 B12 85.19(12) 5_566 2_565
O1 Cs1 B12 83.97(5) 5_566 2_565
O1 Cs1 B12 94.94(5) . 2_565
Cs1 Cs1 B12 84.66(12) 5_566 6_556
O1 Cs1 B12 95.90(5) 5_566 6_556
O1 Cs1 B12 83.12(5) . 6_556
B12 Cs1 B12 169.854(12) 2_565 6_556
Cs1 Cs1 B8 91.85(12) 5_566 6_556
O1 Cs1 B8 68.16(5) 5_566 6_556
O1 Cs1 B8 111.83(5) . 6_556
B12 Cs1 B8 152.02(5) 2_565 6_556
B12 Cs1 B8 28.75(5) 6_556 6_556
Cs1 Cs1 B8 78.20(12) 5_566 2_565
O1 Cs1 B8 111.23(5) 5_566 2_565
O1 Cs1 B8 66.60(4) . 2_565
B12 Cs1 B8 28.43(5) 2_565 2_565
B12 Cs1 B8 147.41(5) 6_556 2_565
B8 Cs1 B8 170.053(11) 6_556 2_565
Cs1 Cs1 B7 111.58(12) 5_566 6_556
O1 Cs1 B7 89.19(5) 5_566 6_556
O1 Cs1 B7 95.09(5) . 6_556
B12 Cs1 B7 161.85(5) 2_565 6_556
B12 Cs1 B7 27.81(5) 6_556 6_556
B8 Cs1 B7 28.21(5) 6_556 6_556
B8 Cs1 B7 157.91(5) 2_565 6_556
Cs1 Cs1 C13 85.85(12) 5_566 .
O1 Cs1 C13 160.32(4) 5_566 .
O1 Cs1 C13 20.11(4) . .
B12 Cs1 C13 114.52(5) 2_565 .
B12 Cs1 C13 64.69(4) 6_556 .
B8 Cs1 C13 92.93(5) 6_556 .
B8 Cs1 C13 86.42(5) 2_565 .
B7 Cs1 C13 75.00(4) 6_556 .
Cs1 Cs1 C13 84.69(12) 5_566 5_566
O1 Cs1 C13 19.59(4) 5_566 5_566
O1 Cs1 C13 154.95(4) . 5_566
B12 Cs1 C13 64.65(4) 2_565 5_566
B12 Cs1 C13 114.30(5) 6_556 5_566
B8 Cs1 C13 87.38(5) 6_556 5_566
B8 Cs1 C13 91.64(5) 2_565 5_566
B7 Cs1 C13 108.60(5) 6_556 5_566
C13 Cs1 C13 170.541(10) . 5_566
C2 B11 B6 59.75(11) . .
C2 B11 B12 103.90(14) . .
B6 B11 B12 108.00(15) . .
C2 B11 B10 104.97(14) . .
B6 B11 B10 59.90(12) . .
B12 B11 B10 59.98(12) . .
C2 B11 B7 58.36(11) . .
B6 B11 B7 108.85(14) . .
B12 B11 B7 59.57(12) . .
B10 B11 B7 108.01(15) . .
C2 B11 H11 124.7 . .
B6 B11 H11 120.7 . .
B12 B11 H11 123.0 . .
B10 B11 H11 122.3 . .
B7 B11 H11 121.5 . .
C13 C1 C2 121.66(15) . .
C13 C1 B5 112.57(14) . .
C2 C1 B5 110.61(14) . .
C13 C1 B4 123.17(15) . .
C2 C1 B4 110.38(14) . .
B5 C1 B4 63.41(12) . .
C13 C1 B6 109.09(15) . .
C2 C1 B6 62.02(11) . .
B5 C1 B6 61.72(12) . .
B4 C1 B6 114.47(14) . .
C13 C1 Co3 115.75(12) . .
C2 C1 Co3 65.60(9) . .
B5 C1 Co3 123.20(12) . .
B4 C1 Co3 66.04(9) . .
B6 C1 Co3 123.32(11) . .
B9 B8 B7 106.48(14) . .
B9 B8 B12 59.71(11) . .
B7 B8 B12 58.95(12) . .
B9 B8 B4 59.83(11) . .
B7 B8 B4 105.75(14) . .
B12 B8 B4 106.59(14) . .
B9 B8 Co3 117.18(12) . .
B7 B8 Co3 63.85(9) . .
B12 B8 Co3 116.15(13) . .
B4 B8 Co3 64.27(9) . .
B9 B8 Cs1 118.93(11) . 6
B7 B8 Cs1 78.95(9) . 6
B12 B8 Cs1 75.42(9) . 6
B4 B8 Cs1 175.29(12) . 6
Co3 B8 Cs1 118.94(7) . 6
B9 B8 Cs1 110.47(11) . 2_545
B7 B8 Cs1 86.16(10) . 2_545
B12 B8 Cs1 73.13(9) . 2_545
B4 B8 Cs1 166.13(12) . 2_545
Co3 B8 Cs1 128.79(8) . 2_545
Cs1 B8 Cs1 9.947(11) 6 2_545
B9 B8 H8 120.4 . .
B7 B8 H8 123.8 . .
B12 B8 H8 121.2 . .
B4 B8 H8 123.2 . .
Co3 B8 H8 112.7 . .
Cs1 B8 H8 52.9 6 .
Cs1 B8 H8 50.9 2_545 .
O1 C13 C1 114.21(15) . .
O1 C13 Cs1 49.44(9) . .
C1 C13 Cs1 142.27(11) . .
O1 C13 Cs1 46.66(9) . 5_566
C1 C13 Cs1 149.71(11) . 5_566
Cs1 C13 Cs1 9.459(10) . 5_566
O1 C13 H13A 108.4 . .
C1 C13 H13A 108.9 . .
Cs1 C13 H13A 61.2 . .
Cs1 C13 H13A 67.5 5_566 .
O1 C13 H13B 109.0 . .
C1 C13 H13B 108.5 . .
Cs1 C13 H13B 109.1 . .
Cs1 C13 H13B 100.9 5_566 .
H13A C13 H13B 107.6 . .
C1 B5 B9 105.30(14) . .
C1 B5 B6 59.88(11) . .
B9 B5 B6 108.60(14) . .
C1 B5 B10 106.04(14) . .
B9 B5 B10 60.72(12) . .
B6 B5 B10 59.88(12) . .
C1 B5 B4 58.39(11) . .
B9 B5 B4 60.45(12) . .
B6 B5 B4 108.83(14) . .
B10 B5 B4 109.27(14) . .
C1 B5 H5 124.0 . .
B9 B5 H5 122.2 . .
B6 B5 H5 120.8 . .
B10 B5 H5 121.6 . .
B4 B5 H5 121.2 . .
B6 B10 B12 107.24(14) . .
B6 B10 B5 59.82(12) . .
B12 B10 B5 107.12(15) . .
B6 B10 B11 59.38(12) . .
B12 B10 B11 59.54(12) . .
B5 B10 B11 106.74(15) . .
B6 B10 B9 107.49(15) . .
B12 B10 B9 60.17(12) . .
B5 B10 B9 59.38(12) . .
B11 B10 B9 107.37(14) . .
B6 B10 H10 122.1 . .
B12 B10 H10 122.1 . .
B5 B10 H10 122.5 . .
B11 B10 H10 122.5 . .
B9 B10 H10 121.9 . .
B5 B9 B12 106.96(15) . .
B5 B9 B10 59.90(12) . .
B12 B9 B10 59.46(12) . .
B5 B9 B8 109.43(14) . .
B12 B9 B8 60.36(11) . .
B10 B9 B8 109.31(14) . .
B5 B9 B4 60.67(12) . .
B12 B9 B4 107.67(14) . .
B10 B9 B4 108.79(15) . .
B8 B9 B4 60.56(11) . .
B5 B9 H9 121.8 . .
B12 B9 H9 122.5 . .
B10 B9 H9 121.5 . .
B8 B9 H9 120.2 . .
B4 B9 H9 121.2 . .
C1 B4 B9 103.93(14) . .
C1 B4 B5 58.20(11) . .
B9 B4 B5 58.89(11) . .
C1 B4 B8 106.07(14) . .
B9 B4 B8 59.61(11) . .
B5 B4 B8 107.24(14) . .
C1 B4 Co3 65.99(9) . .
B9 B4 Co3 117.73(12) . .
B5 B4 Co3 118.59(13) . .
B8 B4 Co3 65.11(9) . .
C1 B4 H4 124.7 . .
B9 B4 H4 121.7 . .
B5 B4 H4 120.6 . .
B8 B4 H4 122.6 . .
Co3 B4 H4 110.8 . .
C2 B7 B12 104.07(14) . .
C2 B7 B11 58.66(11) . .
B12 B7 B11 59.47(12) . .
C2 B7 B8 105.29(14) . .
B12 B7 B8 60.66(12) . .
B11 B7 B8 108.78(14) . .
C2 B7 Co3 64.74(9) . .
B12 B7 Co3 119.27(13) . .
B11 B7 Co3 118.96(13) . .
B8 B7 Co3 65.74(9) . .
C2 B7 Cs1 176.80(12) . 6
B12 B7 Cs1 72.78(10) . 6
B11 B7 Cs1 119.22(11) . 6
B8 B7 Cs1 72.84(9) . 6
Co3 B7 Cs1 116.15(8) . 6
C2 B7 H7 125.6 . .
B12 B7 H7 120.7 . .
B11 B7 H7 119.4 . .
B8 B7 H7 122.3 . .
Co3 B7 H7 110.7 . .
Cs1 B7 H7 57.3 6 .
C2 B6 C1 55.76(10) . .
C2 B6 B11 58.96(11) . .
C1 B6 B11 104.46(14) . .
C2 B6 B5 103.02(14) . .
C1 B6 B5 58.40(11) . .
B11 B6 B5 108.16(15) . .
C2 B6 B10 105.00(14) . .
C1 B6 B10 105.23(15) . .
B11 B6 B10 60.72(12) . .
B5 B6 B10 60.30(12) . .
C2 B6 H6 125.2 . .
C1 B6 H6 125.1 . .
B11 B6 H6 121.3 . .
B5 B6 H6 123.0 . .
B10 B6 H6 122.2 . .
C13 O1 Cs1 113.75(11) . 5_566
C13 O1 Cs1 110.45(11) . .
Cs1 O1 Cs1 11.745(13) 5_566 .
C13 O1 H199 111(3) . .
Cs1 O1 H199 113(3) 5_566 .
Cs1 O1 H199 124(3) . .
C1 C2 B7 112.41(15) . .
C1 C2 B11 111.56(14) . .
B7 C2 B11 62.98(12) . .
C1 C2 B6 62.22(11) . .
B7 C2 B6 113.93(14) . .
B11 C2 B6 61.29(11) . .
C1 C2 Co3 68.60(9) . .
B7 C2 Co3 66.50(9) . .
B11 C2 Co3 124.45(13) . .
B6 C2 Co3 126.24(12) . .
C1 C2 H2 119.8 . .
B7 C2 H2 119.5 . .
B11 C2 H2 117.7 . .
B6 C2 H2 116.0 . .
Co3 C2 H2 106.1 . .
B11 B12 B7 60.96(12) . .
B11 B12 B10 60.48(12) . .
B7 B12 B10 109.52(15) . .
B11 B12 B9 108.27(15) . .
B7 B12 B9 107.78(14) . .
B10 B12 B9 60.37(12) . .
B11 B12 B8 109.75(15) . .
B7 B12 B8 60.38(12) . .
B10 B12 B8 109.70(14) . .
B9 B12 B8 59.93(11) . .
B11 B12 Cs1 134.06(12) . 2_545
B7 B12 Cs1 89.25(10) . 2_545
B10 B12 Cs1 161.22(12) . 2_545
B9 B12 Cs1 114.12(12) . 2_545
B8 B12 Cs1 78.44(10) . 2_545
B11 B12 Cs1 125.29(11) . 6
B7 B12 Cs1 79.41(10) . 6
B10 B12 Cs1 170.92(12) . 6
B9 B12 Cs1 119.38(12) . 6
B8 B12 Cs1 75.83(9) . 6
Cs1 B12 Cs1 10.146(12) 2_545 6
B11 B12 H12 121.0 . .
B7 B12 H12 121.4 . .
B10 B12 H12 120.5 . .
B9 B12 H12 122.0 . .
B8 B12 H12 120.7 . .
Cs1 B12 H12 44.8 2_545 .
Cs1 B12 H12 51.1 6 .

loop_
_geom_bond_atom_site_label_1
_geom_bond_atom_site_label_2
_geom_bond_distance
_geom_bond_site_symmetry_2
Co3 C2 2.0557(18) 2
Co3 C2 2.0557(18) .
Co3 B7 2.085(2) 2
Co3 B7 2.085(2) .
Co3 C1 2.1017(17) .
Co3 C1 2.1017(17) 2
Co3 B4 2.102(2) 2
Co3 B4 2.102(2) .
Co3 B8 2.117(2) 2
Co3 B8 2.117(2) .
Cs1 Cs1 0.6383(6) 5_566
Cs1 O1 3.0779(16) 5_566
Cs1 O1 3.1355(17) .
Cs1 B12 3.608(2) 2_565
Cs1 B12 3.611(2) 6_556
Cs1 B8 3.617(2) 6_556
Cs1 B8 3.693(2) 2_565
Cs1 B7 3.716(2) 6_556
Cs1 C13 3.867(2) .
Cs1 C13 3.874(2) 5_566
B11 C2 1.715(3) .
B11 B6 1.755(3) .
B11 B12 1.762(3) .
B11 B10 1.779(3) .
B11 B7 1.788(3) .
B11 H11 1.1001 .
C1 C13 1.538(2) .
C1 C2 1.618(2) .
C1 B5 1.706(3) .
C1 B4 1.709(3) .
C1 B6 1.732(3) .
B8 B9 1.787(3) .
B8 B7 1.790(3) .
B8 B12 1.795(3) .
B8 B4 1.804(3) .
B8 Cs1 3.617(2) 6
B8 Cs1 3.693(2) 2_545
B8 H8 1.1001 .
C13 O1 1.419(2) .
C13 Cs1 3.874(2) 5_566
C13 H13A 0.9700 .
C13 H13B 0.9700 .
B5 B9 1.762(3) .
B5 B6 1.763(3) .
B5 B10 1.772(3) .
B5 B4 1.795(3) .
B5 H5 1.0999 .
B10 B6 1.764(3) .
B10 B12 1.770(3) .
B10 B9 1.786(3) .
B10 H10 1.1200 .
B9 B12 1.783(3) .
B9 B4 1.791(3) .
B9 H9 1.0999 .
B4 H4 1.1000 .
B7 C2 1.709(3) .
B7 B12 1.764(3) .
B7 Cs1 3.716(2) 6
B7 H7 1.1000 .
B6 C2 1.729(3) .
B6 H6 1.0999 .
O1 Cs1 3.0779(16) 5_566
O1 H199 0.78(4) .
C2 H2 1.0999 .
B12 Cs1 3.608(2) 2_545
B12 Cs1 3.611(2) 6
B12 H12 1.1001 .
